data_7216061
loop_
_publ_author_name
'Chopra, Deepak'
'Mohan, T. P.'
'Rao, K. Sundaraja'
'Row, T. N. Guru'

_publ_section_title
;
 Exploring polymorphism by solvent mediation in potentially active
 herbicide Metribuzin: A subtle interplay of weak intermolecular
 interactions
;
_journal_issue 62
_journal_name_full CrystEngComm
_journal_page_first 374
_journal_paper_doi 10.1039/b504347f
_journal_volume 7
_journal_year 2005
_chemical_compound_source 'see text'
_chemical_formula_moiety 'C8 H14 N4 O S'
_chemical_formula_sum 'C8 H14 N4 O S'
_chemical_formula_weight 214.30
_chemical_name_systematic
;
?
;
_space_group_IT_number 2
_symmetry_cell_setting triclinic
_symmetry_space_group_name_Hall '-P 1'
_symmetry_space_group_name_H-M 'P -1'
_atom_sites_solution_hydrogens geom
_atom_sites_solution_primary direct
_atom_sites_solution_secondary difmap
_cell_angle_alpha 76.674(5)
_cell_angle_beta 76.909(5)
_cell_angle_gamma 70.190(5)
_cell_formula_units_Z 2
_cell_length_a 6.450(2)
_cell_length_b 9.401(4)
_cell_length_c 9.965(4)
_cell_measurement_reflns_used 660
_cell_measurement_temperature 290(2)
_cell_measurement_theta_max 26.4
_cell_measurement_theta_min 1.4
_cell_volume 545.9(4)
_computing_cell_refinement 'Bruker SMART'
_computing_data_collection 'Bruker SMART'
_computing_data_reduction 'Bruker SAINT'
_computing_molecular_graphics 'Ortep-3 for Windows (Farrugia, 1997) and CAMERON (Farrugia, 1999)'
_computing_publication_material 'PLATON (Spek, 1990)'
_computing_structure_refinement 'SHELXL-97 (Sheldrick, 1997)'
_computing_structure_solution 'SHELXS-97 (Sheldrick, 1990)'
_diffrn_ambient_temperature 290(2)
_diffrn_measured_fraction_theta_full 0.989
_diffrn_measured_fraction_theta_max 0.989
_diffrn_measurement_device_type 'Bruker SMART CCD area detector'
_diffrn_measurement_method '\f and \w scans'
_diffrn_radiation_monochromator graphite
_diffrn_radiation_source 'fine-focus sealed tube'
_diffrn_radiation_type MoK\a
_diffrn_radiation_wavelength 0.71073
_diffrn_reflns_av_R_equivalents 0.0202
_diffrn_reflns_av_sigmaI/netI 0.0281
_diffrn_reflns_limit_h_max 7
_diffrn_reflns_limit_h_min -7
_diffrn_reflns_limit_k_max 11
_diffrn_reflns_limit_k_min -11
_diffrn_reflns_limit_l_max 11
_diffrn_reflns_limit_l_min -11
_diffrn_reflns_number 4014
_diffrn_reflns_reduction_process
;
?
;
_diffrn_reflns_theta_full 25.35
_diffrn_reflns_theta_max 25.35
_diffrn_reflns_theta_min 2.13
_exptl_absorpt_coefficient_mu 0.272
_exptl_absorpt_correction_T_max 0.9919
_exptl_absorpt_correction_T_min 0.9423
_exptl_absorpt_correction_type multi-scan
_exptl_absorpt_process_details '(SADABS; Sheldrick, 1996)'
_exptl_crystal_colour colorless
_exptl_crystal_density_diffrn 1.304
_exptl_crystal_density_method 'Not Measured'
_exptl_crystal_description needles
_exptl_crystal_F_000 228
_exptl_crystal_size_max 0.30
_exptl_crystal_size_mid 0.28
_exptl_crystal_size_min 0.03
_refine_diff_density_max 0.453
_refine_diff_density_min -0.474
_refine_diff_density_rms 0.077
_refine_ls_extinction_method none
_refine_ls_goodness_of_fit_ref 0.834
_refine_ls_hydrogen_treatment constr
_refine_ls_matrix_type full
_refine_ls_number_parameters 131
_refine_ls_number_reflns 1978
_refine_ls_number_restraints 0
_refine_ls_restrained_S_all 0.834
_refine_ls_R_factor_all 0.0612
_refine_ls_R_factor_gt 0.0550
_refine_ls_shift/su_max 0.001
_refine_ls_shift/su_mean 0.000
_refine_ls_structure_factor_coef Fsqd
_refine_ls_weighting_details 'calc w=1/[\s^2^(Fo^2^)+(0.1563P)^2^+0.2769P] where P=(Fo^2^+2Fc^2^)/3'
_refine_ls_weighting_scheme calc
_refine_ls_wR_factor_gt 0.1639
_refine_ls_wR_factor_ref 0.1735
_reflns_number_gt 1742
_reflns_number_total 1978
_reflns_threshold_expression >2sigma(I)
_cod_data_source_file b504347f.txt
_cod_data_source_block P2(PLATE)
_cod_depositor_comments
;
The following automatic conversions were performed:

'_symmetry_cell_setting' value 'Triclinic' changed to 'triclinic'
according to
/usr/data/users/saulius/automatic-downloads/retrospective/RSC/lib/dictionaries/cif_core.dic
dictionary named 'cif_core.dic' version 2.4.2 from 2011-04-26.

Automatic conversion script
Id: cif_fix_values 2281 2013-09-26 08:29:07Z andrius 
;
_cod_database_code 7216061

loop_
_symmetry_equiv_pos_as_xyz
x,y,z
-x,-y,-z

loop_
_atom_site_label
_atom_site_type_symbol
_atom_site_fract_x
_atom_site_fract_y
_atom_site_fract_z
_atom_site_U_iso_or_equiv
_atom_site_adp_type
_atom_site_occupancy
_atom_site_symmetry_multiplicity
_atom_site_calc_flag
_atom_site_refinement_flags
S1 S -0.08097(11) 0.37753(7) 1.22453(6) 0.0446(3) Uani 1 1 d .
N1 N -0.2001(3) 0.3372(3) 1.0003(2) 0.0469(6) Uani 1 1 d .
N2 N -0.1506(3) 0.2901(3) 0.8719(2) 0.0471(6) Uani 1 1 d .
O1 O 0.4348(3) 0.1221(2) 0.8500(2) 0.0532(5) Uani 1 1 d .
N3 N 0.1814(3) 0.2512(2) 1.0116(2) 0.0361(5) Uani 1 1 d .
C4 C 0.0914(4) 0.1795(3) 0.6736(3) 0.0429(6) Uani 1 1 d .
N4 N 0.3453(4) 0.2339(3) 1.0915(2) 0.0513(6) Uani 1 1 d .
H4A H 0.3068 0.2653 1.1707 0.062 Uiso 1 1 calc R
H4B H 0.4839 0.1919 1.0612 0.062 Uiso 1 1 calc R
C2 C 0.0508(4) 0.2244(3) 0.8173(2) 0.0361(5) Uani 1 1 d .
C3 C 0.2417(4) 0.1918(3) 0.8883(2) 0.0370(5) Uani 1 1 d .
C1 C -0.0354(4) 0.3183(3) 1.0638(2) 0.0360(5) Uani 1 1 d .
C5 C 0.2456(6) 0.2612(4) 0.5707(3) 0.0627(8) Uani 1 1 d .
H5A H 0.1822 0.3699 0.5679 0.094 Uiso 1 1 calc R
H5B H 0.2628 0.2375 0.4794 0.094 Uiso 1 1 calc R
H5C H 0.3888 0.2275 0.6001 0.094 Uiso 1 1 calc R
C8 C -0.3812(5) 0.4382(4) 1.2597(3) 0.0604(8) Uani 1 1 d .
H8A H -0.4380 0.5218 1.1884 0.091 Uiso 1 1 calc R
H8B H -0.4314 0.4710 1.3490 0.091 Uiso 1 1 calc R
H8C H -0.4344 0.3542 1.2604 0.091 Uiso 1 1 calc R
C7 C -0.1288(5) 0.2295(5) 0.6175(3) 0.0765(11) Uani 1 1 d .
H7A H -0.2264 0.1747 0.6768 0.115 Uiso 1 1 calc R
H7B H -0.1001 0.2075 0.5244 0.115 Uiso 1 1 calc R
H7C H -0.1981 0.3376 0.6159 0.115 Uiso 1 1 calc R
C6 C 0.1963(9) 0.0060(4) 0.6829(4) 0.0974(15) Uani 1 1 d .
H6A H 0.3397 -0.0243 0.7114 0.146 Uiso 1 1 calc R
H6B H 0.2138 -0.0215 0.5931 0.146 Uiso 1 1 calc R
H6C H 0.1011 -0.0453 0.7500 0.146 Uiso 1 1 calc R

loop_
_atom_site_aniso_label
_atom_site_aniso_U_11
_atom_site_aniso_U_22
_atom_site_aniso_U_33
_atom_site_aniso_U_23
_atom_site_aniso_U_13
_atom_site_aniso_U_12
S1 0.0537(5) 0.0424(4) 0.0400(4) -0.0125(3) -0.0048(3) -0.0154(3)
N1 0.0373(11) 0.0627(14) 0.0402(11) -0.0131(10) -0.0050(9) -0.0125(10)
N2 0.0397(12) 0.0635(14) 0.0416(12) -0.0125(10) -0.0074(9) -0.0172(10)
O1 0.0389(10) 0.0603(12) 0.0559(11) -0.0209(9) -0.0060(8) -0.0032(8)
N3 0.0353(10) 0.0364(10) 0.0382(10) -0.0055(8) -0.0091(8) -0.0112(8)
C4 0.0506(14) 0.0427(13) 0.0406(13) -0.0112(10) -0.0063(11) -0.0187(11)
N4 0.0410(12) 0.0697(15) 0.0475(12) -0.0206(11) -0.0160(9) -0.0093(11)
C2 0.0396(12) 0.0354(12) 0.0370(12) -0.0039(9) -0.0063(9) -0.0173(9)
C3 0.0403(13) 0.0334(11) 0.0392(12) -0.0048(9) -0.0065(10) -0.0142(10)
C1 0.0404(12) 0.0315(11) 0.0357(12) -0.0029(9) -0.0051(9) -0.0126(9)
C5 0.0685(19) 0.084(2) 0.0422(15) -0.0114(14) -0.0004(13) -0.0369(17)
C8 0.0553(17) 0.0626(18) 0.0592(17) -0.0226(14) 0.0035(13) -0.0127(14)
C7 0.0602(19) 0.135(3) 0.0481(17) -0.0299(19) -0.0074(14) -0.039(2)
C6 0.180(5) 0.0432(18) 0.080(2) -0.0199(17) -0.042(3) -0.028(2)

loop_
_atom_type_symbol
_atom_type_description
_atom_type_scat_dispersion_real
_atom_type_scat_dispersion_imag
_atom_type_scat_source
S S 0.1246 0.1234 'International Tables Vol C Tables 4.2.6.8 and 6.1.1.4'
O O 0.0106 0.0060 'International Tables Vol C Tables 4.2.6.8 and 6.1.1.4'
N N 0.0061 0.0033 'International Tables Vol C Tables 4.2.6.8 and 6.1.1.4'
H H 0.0000 0.0000 'International Tables Vol C Tables 4.2.6.8 and 6.1.1.4'
C C 0.0033 0.0016 'International Tables Vol C Tables 4.2.6.8 and 6.1.1.4'

loop_
_geom_angle_atom_site_label_1
_geom_angle_atom_site_label_2
_geom_angle_atom_site_label_3
_geom_angle
C1 S1 C8 100.19(12)
C1 N1 N2 118.1(2)
C2 N2 N1 122.0(2)
C1 N3 C3 121.94(19)
C1 N3 N4 117.89(19)
C3 N3 N4 120.03(19)
C5 C4 C2 109.9(2)
C5 C4 C7 107.4(3)
C2 C4 C7 110.1(2)
C5 C4 C6 109.6(3)
C2 C4 C6 110.2(2)
C7 C4 C6 109.5(3)
N3 N4 H4A 120.0
N3 N4 H4B 120.0
H4A N4 H4B 120.0
N2 C2 C3 122.2(2)
N2 C2 C4 118.6(2)
C3 C2 C4 119.1(2)
O1 C3 N3 120.3(2)
O1 C3 C2 127.2(2)
N3 C3 C2 112.4(2)
N1 C1 N3 123.0(2)
N1 C1 S1 121.36(18)
N3 C1 S1 115.62(17)
C4 C5 H5A 109.5
C4 C5 H5B 109.5
H5A C5 H5B 109.5
C4 C5 H5C 109.5
H5A C5 H5C 109.5
H5B C5 H5C 109.5
S1 C8 H8A 109.5
S1 C8 H8B 109.5
H8A C8 H8B 109.5
S1 C8 H8C 109.5
H8A C8 H8C 109.5
H8B C8 H8C 109.5
C4 C7 H7A 109.5
C4 C7 H7B 109.5
H7A C7 H7B 109.5
C4 C7 H7C 109.5
H7A C7 H7C 109.5
H7B C7 H7C 109.5
C4 C6 H6A 109.5
C4 C6 H6B 109.5
H6A C6 H6B 109.5
C4 C6 H6C 109.5
H6A C6 H6C 109.5
H6B C6 H6C 109.5

loop_
_geom_bond_atom_site_label_1
_geom_bond_atom_site_label_2
_geom_bond_distance
S1 C1 1.746(2)
S1 C8 1.798(3)
N1 C1 1.298(3)
N1 N2 1.384(3)
N2 C2 1.287(3)
O1 C3 1.213(3)
N3 C1 1.359(3)
N3 C3 1.389(3)
N3 N4 1.408(3)
C4 C5 1.523(4)
C4 C2 1.527(3)
C4 C7 1.528(4)
C4 C6 1.529(4)
N4 H4A 0.8600
N4 H4B 0.8600
C2 C3 1.465(3)
C5 H5A 0.9600
C5 H5B 0.9600
C5 H5C 0.9600
C8 H8A 0.9600
C8 H8B 0.9600
C8 H8C 0.9600
C7 H7A 0.9600
C7 H7B 0.9600
C7 H7C 0.9600
C6 H6A 0.9600
C6 H6B 0.9600
C6 H6C 0.9600

loop_
_geom_torsion_atom_site_label_1
_geom_torsion_atom_site_label_2
_geom_torsion_atom_site_label_3
_geom_torsion_atom_site_label_4
_geom_torsion
C1 N1 N2 C2 2.4(4)
N1 N2 C2 C3 1.3(4)
N1 N2 C2 C4 -178.6(2)
C5 C4 C2 N2 120.1(3)
C7 C4 C2 N2 2.0(3)
C6 C4 C2 N2 -119.0(3)
C5 C4 C2 C3 -59.8(3)
C7 C4 C2 C3 -177.9(3)
C6 C4 C2 C3 61.2(3)
C1 N3 C3 O1 -174.3(2)
N4 N3 C3 O1 1.4(3)
C1 N3 C3 C2 5.9(3)
N4 N3 C3 C2 -178.37(19)
N2 C2 C3 O1 174.9(2)
C4 C2 C3 O1 -5.2(4)
N2 C2 C3 N3 -5.3(3)
C4 C2 C3 N3 174.59(18)
N2 N1 C1 N3 -1.7(4)
N2 N1 C1 S1 178.71(17)
C3 N3 C1 N1 -2.8(4)
N4 N3 C1 N1 -178.6(2)
C3 N3 C1 S1 176.79(16)
N4 N3 C1 S1 1.0(3)
C8 S1 C1 N1 5.2(2)
C8 S1 C1 N3 -174.38(18)
